data_4346680
loop_
_publ_author_name
'Wang, Jian-Cheng'
'Ding, Feng-Wen'
'Ma, Jian-Ping'
'Liu, Qi-Kui'
'Cheng, Jun-Yan'
'Dong, Yu-Bin'

_publ_section_title
;
 Co(II)-MOF: A Highly Efficient Organic Oxidation Catalyst with Open Metal
 Sites.
;
_journal_issue 22
_journal_name_full 'Inorganic chemistry'
_journal_page_first 10865
_journal_page_last 10872
_journal_paper_doi 10.1021/acs.inorgchem.5b01938
_journal_volume 54
_journal_year 2015
_chemical_formula_sum 'C49 H35 Co3 N4 O12'
_chemical_formula_weight 1048.60
_space_group_IT_number 2
_space_group_name_Hall '-P 1'
_space_group_name_H-M_alt 'P -1'
_symmetry_cell_setting triclinic
_symmetry_space_group_name_H-M 'P -1'
_atom_sites_solution_hydrogens geom
_atom_sites_solution_primary direct
_atom_sites_solution_secondary difmap
_audit_creation_method SHELXL-97
_cell_angle_alpha 75.584(5)
_cell_angle_beta 75.343(5)
_cell_angle_gamma 87.679(4)
_cell_formula_units_Z 2
_cell_length_a 11.6664(6)
_cell_length_b 14.9859(8)
_cell_length_c 19.4221(11)
_cell_measurement_reflns_used 8436
_cell_measurement_temperature 100.00(10)
_cell_measurement_theta_max 29.0290
_cell_measurement_theta_min 3.2690
_cell_volume 3180.7(3)
_computing_cell_refinement
;
CrysAlisPro, Agilent Technologies,
Version 1.171.37.34k (release 13-08-2014 CrysAlis171 .NET)
(compiled Aug 13 2014,16:31:05)
;
_computing_data_collection
;
CrysAlisPro, Agilent Technologies,
Version 1.171.37.34k (release 13-08-2014 CrysAlis171 .NET)
(compiled Aug 13 2014,16:31:05)
;
_computing_data_reduction
;
CrysAlisPro, Agilent Technologies,
Version 1.171.37.34k (release 13-08-2014 CrysAlis171 .NET)
(compiled Aug 13 2014,16:31:05)
;
_computing_structure_refinement 'SHELXL-97 (Sheldrick, 1997)'
_computing_structure_solution 'SHELXS-97 (Sheldrick, 1990)'
_diffrn_ambient_environment N~2~
_diffrn_ambient_temperature 100.00(10)
_diffrn_detector 'CCD plate'
_diffrn_detector_area_resol_mean 16.0793
_diffrn_detector_type Eos
_diffrn_measured_fraction_theta_full 0.998
_diffrn_measured_fraction_theta_max 0.998
_diffrn_measurement_device 'four-circle diffractometer'
_diffrn_measurement_device_type 'SuperNova, Dual, Cu at zero, Eos'
_diffrn_measurement_method '\w scans'
_diffrn_radiation_monochromator mirror
_diffrn_radiation_probe x-ray
_diffrn_radiation_type 'Mo K\a'
_diffrn_radiation_wavelength 0.71073
_diffrn_reflns_av_R_equivalents 0.0367
_diffrn_reflns_av_sigmaI/netI 0.0616
_diffrn_reflns_limit_h_max 9
_diffrn_reflns_limit_h_min -13
_diffrn_reflns_limit_k_max 16
_diffrn_reflns_limit_k_min -17
_diffrn_reflns_limit_l_max 22
_diffrn_reflns_limit_l_min -23
_diffrn_reflns_number 23493
_diffrn_reflns_theta_full 25.12
_diffrn_reflns_theta_max 25.12
_diffrn_reflns_theta_min 3.10
_diffrn_source 'SuperNova (Mo) X-ray Source'
_diffrn_standards_decay_% none
_diffrn_standards_interval_count 1.0000
_diffrn_standards_interval_time 5.0000
_diffrn_standards_number 28141
_exptl_absorpt_coefficient_mu 0.823
_exptl_absorpt_correction_T_max 1.00000
_exptl_absorpt_correction_T_min 0.96620
_exptl_absorpt_correction_type multi-scan
_exptl_absorpt_process_details
;
CrysAlisPro, Agilent Technologies,
Version 1.171.37.34k (release 13-08-2014 CrysAlis171 .NET)
(compiled Aug 13 2014,16:31:05)
Empirical absorption correction using spherical harmonics,
 implemented in SCALE3 ABSPACK scaling algorithm.
Empirical absorption correction using spherical harmonics,
 implemented in SCALE3 ABSPACK scaling algorithm.
;
_exptl_crystal_colour 'clear light red'
_exptl_crystal_density_diffrn 1.095
_exptl_crystal_density_method 'not measured'
_exptl_crystal_description plate
_exptl_crystal_F_000 1068
_exptl_crystal_size_max 0.1500
_exptl_crystal_size_mid 0.0800
_exptl_crystal_size_min 0.0200
_refine_diff_density_max 0.444
_refine_diff_density_min -0.356
_refine_diff_density_rms 0.076
_refine_ls_extinction_method none
_refine_ls_goodness_of_fit_ref 1.038
_refine_ls_hydrogen_treatment constr
_refine_ls_matrix_type full
_refine_ls_number_parameters 618
_refine_ls_number_reflns 11323
_refine_ls_number_restraints 0
_refine_ls_restrained_S_all 1.038
_refine_ls_R_factor_all 0.0509
_refine_ls_R_factor_gt 0.0396
_refine_ls_shift/su_max 0.001
_refine_ls_shift/su_mean 0.000
_refine_ls_structure_factor_coef Fsqd
_refine_ls_weighting_details 'calc w=1/[\s^2^(Fo^2^)+(0.0549P)^2^+0.1726P] where P=(Fo^2^+2Fc^2^)/3'
_refine_ls_weighting_scheme calc
_refine_ls_wR_factor_gt 0.1049
_refine_ls_wR_factor_ref 0.1123
_reflns_number_gt 9012
_reflns_number_total 11323
_reflns_threshold_expression >2sigma(I)
_cod_data_source_file ic5b01938_si_003.cif
_cod_data_source_block exp_966
_cod_original_cell_volume 3180.8(3)
_cod_database_code 4346680

loop_
_symmetry_equiv_pos_as_xyz
'x, y, z'
'-x, -y, -z'

loop_
_atom_site_label
_atom_site_type_symbol
_atom_site_fract_x
_atom_site_fract_y
_atom_site_fract_z
_atom_site_U_iso_or_equiv
_atom_site_adp_type
_atom_site_occupancy
_atom_site_symmetry_multiplicity
_atom_site_calc_flag
_atom_site_refinement_flags
C1 C -0.1171(3) -0.3135(2) 0.32584(16) 0.0215(7) Uani 1 1 d .
H1 H -0.1879 -0.3078 0.3116 0.026 Uiso 1 1 calc R
C2 C -0.0307(2) -0.2451(2) 0.29175(17) 0.0230(7) Uani 1 1 d .
H2 H -0.0446 -0.1946 0.2561 0.028 Uiso 1 1 calc R
C3 C 0.0774(2) -0.25214(19) 0.31094(15) 0.0159(6) Uani 1 1 d .
C4 C 0.0894(2) -0.32743(18) 0.36752(14) 0.0136(6) Uani 1 1 d .
H4 H 0.1581 -0.3339 0.3841 0.016 Uiso 1 1 calc R
C5 C -0.0016(2) -0.39197(19) 0.39853(14) 0.0150(6) Uani 1 1 d .
H5 H 0.0086 -0.4419 0.4358 0.018 Uiso 1 1 calc R
C6 C 0.1750(2) -0.18414(19) 0.27199(15) 0.0152(6) Uani 1 1 d .
C7 C 0.1836(3) -0.1362(2) 0.19924(16) 0.0228(7) Uani 1 1 d .
H7 H 0.1280 -0.1477 0.1754 0.027 Uiso 1 1 calc R
C8 C 0.2741(3) -0.0720(2) 0.16238(16) 0.0221(7) Uani 1 1 d .
H8 H 0.2782 -0.0405 0.1140 0.027 Uiso 1 1 calc R
C9 C 0.3589(2) -0.05352(18) 0.19612(15) 0.0144(6) Uani 1 1 d .
C10 C 0.3523(2) -0.10316(18) 0.26824(15) 0.0168(6) Uani 1 1 d .
H10 H 0.4098 -0.0933 0.2913 0.020 Uiso 1 1 calc R
C11 C 0.2611(2) -0.16696(19) 0.30592(15) 0.0161(6) Uani 1 1 d .
H11 H 0.2572 -0.1986 0.3542 0.019 Uiso 1 1 calc R
C12 C 0.4481(2) 0.02062(19) 0.15681(14) 0.0143(6) Uani 1 1 d .
C13 C 0.5826(3) -0.1081(2) 0.04122(19) 0.0363(9) Uani 1 1 d .
H13A H 0.4985 -0.1173 0.0507 0.054 Uiso 1 1 calc R
H13B H 0.6217 -0.1642 0.0350 0.054 Uiso 1 1 calc R
H13C H 0.6095 -0.0601 -0.0027 0.054 Uiso 1 1 calc R
C14 C 0.6104(3) -0.0813(2) 0.10442(17) 0.0254(7) Uani 1 1 d .
H14A H 0.5799 -0.1287 0.1490 0.031 Uiso 1 1 calc R
H14B H 0.6957 -0.0771 0.0965 0.031 Uiso 1 1 calc R
C15 C 0.6105(2) 0.09058(19) 0.08077(15) 0.0185(7) Uani 1 1 d .
H15 H 0.6854 0.1001 0.0486 0.022 Uiso 1 1 calc R
C16 C 0.4398(2) 0.11449(18) 0.14778(14) 0.0114(6) Uani 1 1 d .
C17 C 0.3402(2) 0.16474(18) 0.18408(15) 0.0140(6) Uani 1 1 d .
C18 C 0.2987(2) 0.24589(19) 0.14586(15) 0.0144(6) Uani 1 1 d .
H18 H 0.3311 0.2678 0.0957 0.017 Uiso 1 1 calc R
C19 C 0.2097(2) 0.29381(19) 0.18206(15) 0.0152(6) Uani 1 1 d .
H19 H 0.1840 0.3483 0.1559 0.018 Uiso 1 1 calc R
C20 C 0.1580(2) 0.26252(19) 0.25639(15) 0.0162(6) Uani 1 1 d .
C21 C 0.1966(3) 0.1801(2) 0.29446(16) 0.0241(7) Uani 1 1 d .
H21 H 0.1612 0.1568 0.3441 0.029 Uiso 1 1 calc R
C22 C 0.2878(3) 0.1323(2) 0.25873(16) 0.0239(7) Uani 1 1 d .
H22 H 0.3141 0.0782 0.2850 0.029 Uiso 1 1 calc R
C23 C 0.0661(2) 0.31537(19) 0.29678(15) 0.0157(6) Uani 1 1 d .
C24 C -0.0069(3) 0.3754(2) 0.26104(16) 0.0255(8) Uani 1 1 d .
H24 H 0.0000 0.3824 0.2112 0.031 Uiso 1 1 calc R
C25 C -0.0898(3) 0.4244(2) 0.30067(16) 0.0251(8) Uani 1 1 d .
H25 H -0.1371 0.4647 0.2758 0.030 Uiso 1 1 calc R
C26 C -0.0350(2) 0.36018(19) 0.40683(15) 0.0171(6) Uani 1 1 d .
H26 H -0.0440 0.3544 0.4567 0.021 Uiso 1 1 calc R
C27 C 0.0506(2) 0.3094(2) 0.37137(15) 0.0191(7) Uani 1 1 d .
H27 H 0.0983 0.2711 0.3973 0.023 Uiso 1 1 calc R
C28 C 0.5435(2) 0.32273(17) -0.06390(14) 0.0101(6) Uani 1 1 d .
C29 C 0.5018(2) 0.34598(18) -0.13179(14) 0.0107(6) Uani 1 1 d .
C30 C 0.5674(2) 0.31808(18) -0.19360(14) 0.0123(6) Uani 1 1 d .
H30 H 0.6334 0.2818 -0.1905 0.015 Uiso 1 1 calc R
C31 C 0.5345(2) 0.34430(18) -0.25901(14) 0.0129(6) Uani 1 1 d .
H31 H 0.5795 0.3271 -0.3003 0.016 Uiso 1 1 calc R
C32 C 0.4334(2) 0.39679(18) -0.26329(14) 0.0112(6) Uani 1 1 d .
C33 C 0.3658(2) 0.42115(18) -0.20103(14) 0.0127(6) Uani 1 1 d .
H33 H 0.2968 0.4540 -0.2032 0.015 Uiso 1 1 calc R
C34 C 0.4002(2) 0.39702(18) -0.13616(14) 0.0114(6) Uani 1 1 d .
H34 H 0.3554 0.4148 -0.0951 0.014 Uiso 1 1 calc R
C35 C 0.4034(2) 0.43091(18) -0.33628(14) 0.0112(6) Uani 1 1 d .
C36 C 0.7650(2) 0.42646(19) 0.01784(14) 0.0119(6) Uani 1 1 d .
C37 C 0.8864(2) 0.46529(19) 0.00833(14) 0.0136(6) Uani 1 1 d .
C38 C 0.9790(2) 0.4058(2) 0.01951(15) 0.0178(6) Uani 1 1 d .
H38 H 0.9652 0.3424 0.0326 0.021 Uiso 1 1 calc R
C39 C 0.9085(2) 0.55940(19) -0.01121(15) 0.0163(6) Uani 1 1 d .
H39 H 0.8476 0.5996 -0.0188 0.020 Uiso 1 1 calc R
C40 C 0.5379(2) 0.59936(18) -0.16127(14) 0.0121(6) Uani 1 1 d .
C41 C 0.5878(2) 0.59027(18) -0.23829(14) 0.0125(6) Uani 1 1 d .
C42 C 0.6859(2) 0.53642(18) -0.25428(14) 0.0136(6) Uani 1 1 d .
H42 H 0.7225 0.5074 -0.2176 0.016 Uiso 1 1 calc R
C43 C 0.7291(2) 0.52607(18) -0.32501(14) 0.0134(6) Uani 1 1 d .
H43 H 0.7960 0.4912 -0.3358 0.016 Uiso 1 1 calc R
C44 C 0.6742(2) 0.56685(18) -0.37979(14) 0.0117(6) Uani 1 1 d .
C45 C 0.5765(2) 0.62164(18) -0.36376(14) 0.0142(6) Uani 1 1 d .
H45 H 0.5390 0.6495 -0.4003 0.017 Uiso 1 1 calc R
C46 C 0.5350(2) 0.63493(18) -0.29409(14) 0.0147(6) Uani 1 1 d .
H46 H 0.4718 0.6736 -0.2843 0.018 Uiso 1 1 calc R
C47 C 0.7138(2) 0.54689(18) -0.45415(14) 0.0112(6) Uani 1 1 d .
C49 C -0.3566(2) -0.67565(19) 0.51490(15) 0.0165(6) Uani 1 1 d .
C50 C -0.4626(3) -0.7408(2) 0.54497(17) 0.0256(7) Uani 1 1 d .
H50A H -0.4608 -0.7805 0.5129 0.038 Uiso 1 1 calc R
H50B H -0.5339 -0.7060 0.5483 0.038 Uiso 1 1 calc R
H50C H -0.4608 -0.7772 0.5929 0.038 Uiso 1 1 calc R
Co1 Co 0.5000 0.5000 0.0000 0.00891(12) Uani 1 2 d S
Co2 Co 0.58731(3) 0.29431(2) 0.061649(18) 0.00911(10) Uani 1 1 d .
Co3 Co -0.23146(3) -0.50037(2) 0.425437(18) 0.00989(10) Uani 1 1 d .
Co4 Co -0.5000 -0.5000 0.5000 0.00992(13) Uani 1 2 d S
N3 N 0.5589(2) 0.00758(15) 0.11376(13) 0.0185(6) Uani 1 1 d .
N4 N 0.54179(19) 0.15754(15) 0.09955(12) 0.0123(5) Uani 1 1 d .
N5 N -0.10596(19) 0.41747(15) 0.37262(12) 0.0144(5) Uani 1 1 d .
N6 N -0.10408(19) -0.38753(15) 0.37838(12) 0.0132(5) Uani 1 1 d .
O1 O 0.49311(15) 0.36059(12) -0.01020(9) 0.0104(4) Uani 1 1 d .
O2 O 0.62340(15) 0.26681(12) -0.05535(10) 0.0138(4) Uani 1 1 d .
O3 O 0.29819(15) 0.45563(13) -0.33482(9) 0.0136(4) Uani 1 1 d .
O4 O 0.48539(15) 0.43240(12) -0.39285(9) 0.0121(4) Uani 1 1 d .
O5 O 0.56985(15) 0.54242(12) -0.11003(9) 0.0117(4) Uani 1 1 d .
O6 O 0.46695(15) 0.66449(12) -0.15309(9) 0.0131(4) Uani 1 1 d .
O7 O 0.65095(15) 0.57545(12) -0.50071(9) 0.0108(4) Uani 1 1 d .
O8 O 0.80494(15) 0.50241(12) -0.47086(9) 0.0122(4) Uani 1 1 d .
O9 O 0.68230(16) 0.48139(13) 0.00933(10) 0.0146(4) Uani 1 1 d .
O10 O 0.75359(15) 0.33912(13) 0.03388(10) 0.0156(4) Uani 1 1 d .
O11 O -0.37098(15) -0.59523(12) 0.47291(9) 0.0123(4) Uani 1 1 d .
O12 O -0.26167(17) -0.70027(14) 0.52874(11) 0.0231(5) Uani 1 1 d .

loop_
_atom_site_aniso_label
_atom_site_aniso_U_11
_atom_site_aniso_U_22
_atom_site_aniso_U_33
_atom_site_aniso_U_23
_atom_site_aniso_U_13
_atom_site_aniso_U_12
C1 0.0154(15) 0.0255(17) 0.0207(16) 0.0028(13) -0.0072(12) -0.0010(12)
C2 0.0184(16) 0.0201(17) 0.0262(17) 0.0057(13) -0.0090(13) -0.0004(12)
C3 0.0130(14) 0.0170(16) 0.0150(15) -0.0033(12) 0.0012(11) -0.0016(11)
C4 0.0128(14) 0.0148(15) 0.0140(14) -0.0031(11) -0.0054(11) 0.0005(11)
C5 0.0155(14) 0.0179(16) 0.0093(14) -0.0004(11) -0.0024(11) 0.0022(12)
C6 0.0144(14) 0.0124(15) 0.0159(15) -0.0003(11) -0.0021(11) 0.0015(11)
C7 0.0239(16) 0.0240(17) 0.0180(16) 0.0015(13) -0.0065(12) -0.0069(13)
C8 0.0232(16) 0.0224(17) 0.0140(15) 0.0049(12) -0.0005(12) -0.0074(13)
C9 0.0150(14) 0.0098(14) 0.0163(15) -0.0027(11) -0.0010(11) 0.0032(11)
C10 0.0176(15) 0.0122(15) 0.0193(15) -0.0029(12) -0.0026(12) -0.0040(11)
C11 0.0180(15) 0.0144(15) 0.0124(14) -0.0001(11) -0.0004(11) -0.0004(12)
C12 0.0121(14) 0.0174(16) 0.0110(14) -0.0028(11) 0.0009(11) -0.0006(11)
C13 0.049(2) 0.0232(19) 0.036(2) -0.0089(15) -0.0074(17) 0.0017(16)
C14 0.0267(17) 0.0160(17) 0.0280(18) -0.0065(13) 0.0038(13) 0.0033(13)
C15 0.0163(15) 0.0165(16) 0.0173(15) -0.0018(12) 0.0030(12) -0.0002(12)
C16 0.0124(13) 0.0102(14) 0.0094(13) -0.0003(10) -0.0008(10) -0.0020(11)
C17 0.0136(14) 0.0100(14) 0.0165(15) -0.0056(11) 0.0026(11) -0.0041(11)
C18 0.0122(14) 0.0182(15) 0.0108(14) -0.0047(11) 0.0020(11) -0.0009(11)
C19 0.0142(14) 0.0153(15) 0.0159(15) -0.0030(11) -0.0047(11) 0.0012(11)
C20 0.0118(14) 0.0172(16) 0.0183(15) -0.0067(12) 0.0010(11) 0.0003(11)
C21 0.0282(17) 0.0195(17) 0.0167(16) -0.0030(12) 0.0067(13) 0.0036(13)
C22 0.0310(17) 0.0120(16) 0.0209(17) 0.0011(12) 0.0010(13) 0.0072(13)
C23 0.0130(14) 0.0161(15) 0.0159(15) -0.0050(11) 0.0015(11) -0.0021(11)
C24 0.0294(17) 0.036(2) 0.0121(15) -0.0104(13) -0.0046(13) 0.0132(15)
C25 0.0243(17) 0.0354(19) 0.0137(16) -0.0063(13) -0.0033(12) 0.0147(14)
C26 0.0208(15) 0.0179(16) 0.0121(14) -0.0040(11) -0.0022(11) -0.0020(12)
C27 0.0172(15) 0.0199(16) 0.0174(16) -0.0012(12) -0.0038(12) 0.0064(12)
C28 0.0115(13) 0.0084(14) 0.0098(14) -0.0018(10) -0.0013(10) -0.0039(11)
C29 0.0157(14) 0.0099(14) 0.0070(13) -0.0017(10) -0.0038(10) -0.0036(11)
C30 0.0138(14) 0.0115(14) 0.0112(14) -0.0022(11) -0.0035(11) 0.0018(11)
C31 0.0180(14) 0.0122(14) 0.0092(14) -0.0051(11) -0.0021(11) -0.0001(11)
C32 0.0109(13) 0.0144(15) 0.0072(13) -0.0007(10) -0.0020(10) -0.0024(11)
C33 0.0109(13) 0.0146(15) 0.0118(14) -0.0017(11) -0.0027(11) -0.0003(11)
C34 0.0098(13) 0.0160(15) 0.0078(13) -0.0036(11) 0.0001(10) -0.0015(11)
C35 0.0126(14) 0.0101(14) 0.0106(14) -0.0020(10) -0.0022(11) -0.0029(11)
C36 0.0095(13) 0.0191(16) 0.0075(13) -0.0052(11) -0.0008(10) 0.0003(11)
C37 0.0116(14) 0.0200(16) 0.0094(14) -0.0052(11) -0.0012(11) -0.0028(11)
C38 0.0115(14) 0.0147(16) 0.0238(16) -0.0012(12) -0.0016(12) -0.0019(11)
C39 0.0110(14) 0.0172(16) 0.0204(15) -0.0039(12) -0.0045(11) 0.0031(11)
C40 0.0117(13) 0.0151(15) 0.0087(14) -0.0011(11) -0.0018(10) -0.0070(11)
C41 0.0111(13) 0.0136(15) 0.0118(14) -0.0034(11) -0.0004(10) -0.0033(11)
C42 0.0172(14) 0.0140(15) 0.0091(14) 0.0000(11) -0.0047(11) -0.0022(11)
C43 0.0124(14) 0.0145(15) 0.0124(14) -0.0044(11) -0.0004(11) 0.0001(11)
C44 0.0129(14) 0.0106(14) 0.0111(14) -0.0030(11) -0.0012(11) -0.0035(11)
C45 0.0150(14) 0.0167(15) 0.0094(14) -0.0007(11) -0.0031(11) 0.0009(11)
C46 0.0158(14) 0.0132(15) 0.0144(15) -0.0036(11) -0.0031(11) 0.0037(11)
C47 0.0122(14) 0.0089(14) 0.0100(14) 0.0018(10) -0.0009(11) -0.0076(11)
C49 0.0197(15) 0.0176(16) 0.0125(15) -0.0061(12) -0.0025(12) 0.0009(12)
C50 0.0261(17) 0.0218(17) 0.0267(18) -0.0019(13) -0.0064(13) -0.0011(13)
Co1 0.0095(3) 0.0105(3) 0.0061(3) -0.00141(19) -0.00140(19) -0.0007(2)
Co2 0.00974(19) 0.0097(2) 0.00710(19) -0.00117(14) -0.00147(14) -0.00096(14)
Co3 0.00854(19) 0.0145(2) 0.00586(19) -0.00219(14) -0.00072(14) -0.00021(14)
Co4 0.0084(3) 0.0150(3) 0.0057(3) -0.0019(2) -0.00119(19) 0.0004(2)
N3 0.0172(12) 0.0111(13) 0.0222(13) -0.0036(10) 0.0030(10) 0.0022(10)
N4 0.0126(11) 0.0107(12) 0.0107(12) -0.0010(9) 0.0004(9) 0.0005(9)
N5 0.0148(12) 0.0141(13) 0.0142(12) -0.0047(9) -0.0026(9) 0.0019(10)
N6 0.0127(12) 0.0138(13) 0.0108(12) -0.0003(9) -0.0016(9) -0.0012(9)
O1 0.0135(9) 0.0105(10) 0.0081(9) -0.0032(7) -0.0032(7) -0.0010(7)
O2 0.0150(10) 0.0148(10) 0.0110(10) -0.0018(8) -0.0036(8) 0.0018(8)
O3 0.0107(10) 0.0213(11) 0.0079(9) -0.0031(8) -0.0016(7) 0.0014(8)
O4 0.0118(9) 0.0164(10) 0.0066(9) -0.0017(7) -0.0010(7) -0.0004(8)
O5 0.0121(9) 0.0135(10) 0.0084(9) -0.0016(7) -0.0010(7) -0.0026(7)
O6 0.0141(10) 0.0147(10) 0.0103(10) -0.0031(8) -0.0027(7) 0.0010(8)
O7 0.0122(9) 0.0144(10) 0.0050(9) -0.0008(7) -0.0019(7) -0.0016(7)
O8 0.0095(9) 0.0156(10) 0.0108(10) -0.0030(8) -0.0013(7) 0.0003(8)
O9 0.0117(10) 0.0198(11) 0.0135(10) -0.0066(8) -0.0026(8) 0.0004(8)
O10 0.0105(9) 0.0189(11) 0.0168(10) -0.0053(8) -0.0014(8) -0.0012(8)
O11 0.0104(9) 0.0170(11) 0.0086(9) -0.0025(8) -0.0014(7) 0.0016(8)
O12 0.0192(11) 0.0237(12) 0.0232(12) 0.0014(9) -0.0067(9) 0.0026(9)

loop_
_atom_type_symbol
_atom_type_description
_atom_type_scat_dispersion_real
_atom_type_scat_dispersion_imag
_atom_type_scat_source
C C 0.0033 0.0016 'International Tables Vol C Tables 4.2.6.8 and 6.1.1.4'
H H 0.0000 0.0000 'International Tables Vol C Tables 4.2.6.8 and 6.1.1.4'
Co Co 0.3494 0.9721 'International Tables Vol C Tables 4.2.6.8 and 6.1.1.4'
N N 0.0061 0.0033 'International Tables Vol C Tables 4.2.6.8 and 6.1.1.4'
O O 0.0106 0.0060 'International Tables Vol C Tables 4.2.6.8 and 6.1.1.4'

loop_
_geom_angle_atom_site_label_1
_geom_angle_atom_site_label_2
_geom_angle_atom_site_label_3
_geom_angle
_geom_angle_site_symmetry_1
_geom_angle_site_symmetry_3
N6 C1 C2 123.4(3) . .
N6 C1 H1 118.3 . .
C2 C1 H1 118.3 . .
C1 C2 C3 119.9(3) . .
C1 C2 H2 120.1 . .
C3 C2 H2 120.1 . .
C4 C3 C2 116.7(3) . .
C4 C3 C6 121.9(2) . .
C2 C3 C6 121.4(2) . .
C5 C4 C3 119.3(3) . .
C5 C4 H4 120.3 . .
C3 C4 H4 120.3 . .
N6 C5 C4 124.2(2) . .
N6 C5 H5 117.9 . .
C4 C5 H5 117.9 . .
C7 C6 C11 118.5(3) . .
C7 C6 C3 120.0(3) . .
C11 C6 C3 121.5(2) . .
C8 C7 C6 120.6(3) . .
C8 C7 H7 119.7 . .
C6 C7 H7 119.7 . .
C7 C8 C9 121.3(3) . .
C7 C8 H8 119.4 . .
C9 C8 H8 119.4 . .
C8 C9 C10 118.3(3) . .
C8 C9 C12 119.4(2) . .
C10 C9 C12 122.3(3) . .
C11 C10 C9 120.8(3) . .
C11 C10 H10 119.6 . .
C9 C10 H10 119.6 . .
C10 C11 C6 120.6(3) . .
C10 C11 H11 119.7 . .
C6 C11 H11 119.7 . .
C16 C12 N3 105.2(2) . .
C16 C12 C9 130.2(2) . .
N3 C12 C9 124.4(2) . .
C14 C13 H13A 109.5 . .
C14 C13 H13B 109.5 . .
H13A C13 H13B 109.5 . .
C14 C13 H13C 109.5 . .
H13A C13 H13C 109.5 . .
H13B C13 H13C 109.5 . .
N3 C14 C13 112.0(3) . .
N3 C14 H14A 109.2 . .
C13 C14 H14A 109.2 . .
N3 C14 H14B 109.2 . .
C13 C14 H14B 109.2 . .
H14A C14 H14B 107.9 . .
N4 C15 N3 111.7(2) . .
N4 C15 H15 124.1 . .
N3 C15 H15 124.1 . .
C12 C16 N4 109.6(2) . .
C12 C16 C17 127.0(2) . .
N4 C16 C17 123.4(2) . .
C22 C17 C18 118.5(2) . .
C22 C17 C16 119.7(2) . .
C18 C17 C16 121.8(2) . .
C19 C18 C17 120.5(2) . .
C19 C18 H18 119.8 . .
C17 C18 H18 119.8 . .
C18 C19 C20 121.4(2) . .
C18 C19 H19 119.3 . .
C20 C19 H19 119.3 . .
C19 C20 C21 118.4(2) . .
C19 C20 C23 122.1(2) . .
C21 C20 C23 119.5(2) . .
C22 C21 C20 120.5(3) . .
C22 C21 H21 119.7 . .
C20 C21 H21 119.7 . .
C17 C22 C21 120.7(3) . .
C17 C22 H22 119.7 . .
C21 C22 H22 119.7 . .
C24 C23 C27 116.8(2) . .
C24 C23 C20 121.2(3) . .
C27 C23 C20 122.0(2) . .
C25 C24 C23 119.1(3) . .
C25 C24 H24 120.4 . .
C23 C24 H24 120.4 . .
N5 C25 C24 124.0(3) . .
N5 C25 H25 118.0 . .
C24 C25 H25 118.0 . .
N5 C26 C27 123.0(3) . .
N5 C26 H26 118.5 . .
C27 C26 H26 118.5 . .
C26 C27 C23 120.3(3) . .
C26 C27 H27 119.9 . .
C23 C27 H27 119.9 . .
O2 C28 O1 118.7(2) . .
O2 C28 C29 122.2(2) . .
O1 C28 C29 119.1(2) . .
C34 C29 C30 119.4(2) . .
C34 C29 C28 121.4(2) . .
C30 C29 C28 119.2(2) . .
C31 C30 C29 120.2(2) . .
C31 C30 H30 119.9 . .
C29 C30 H30 119.9 . .
C30 C31 C32 120.1(2) . .
C30 C31 H31 120.0 . .
C32 C31 H31 120.0 . .
C33 C32 C31 119.6(2) . .
C33 C32 C35 120.8(2) . .
C31 C32 C35 119.5(2) . .
C34 C33 C32 120.4(2) . .
C34 C33 H33 119.8 . .
C32 C33 H33 119.8 . .
C33 C34 C29 120.3(2) . .
C33 C34 H34 119.8 . .
C29 C34 H34 119.8 . .
O4 C35 O3 126.1(2) . .
O4 C35 C32 117.0(2) . .
O3 C35 C32 116.8(2) . .
O9 C36 O10 124.5(3) . .
O9 C36 C37 118.7(2) . .
O10 C36 C37 116.8(2) . .
C39 C37 C38 119.0(3) . .
C39 C37 C36 121.1(2) . .
C38 C37 C36 119.8(3) . .
C39 C38 C37 120.5(3) 2_765 .
C39 C38 H38 119.8 2_765 .
C37 C38 H38 119.8 . .
C37 C39 C38 120.5(2) . 2_765
C37 C39 H39 119.8 . .
C38 C39 H39 119.8 2_765 .
O5 C40 O6 125.3(2) . .
O5 C40 C41 118.0(2) . .
O6 C40 C41 116.8(2) . .
C42 C41 C46 119.6(2) . .
C42 C41 C40 120.2(2) . .
C46 C41 C40 120.2(2) . .
C43 C42 C41 119.8(2) . .
C43 C42 H42 120.1 . .
C41 C42 H42 120.1 . .
C44 C43 C42 120.8(2) . .
C44 C43 H43 119.6 . .
C42 C43 H43 119.6 . .
C43 C44 C45 119.2(2) . .
C43 C44 C47 120.3(2) . .
C45 C44 C47 120.4(2) . .
C46 C45 C44 120.5(2) . .
C46 C45 H45 119.8 . .
C44 C45 H45 119.8 . .
C45 C46 C41 119.9(2) . .
C45 C46 H46 120.0 . .
C41 C46 H46 120.0 . .
O8 C47 O7 119.9(2) . .
O8 C47 C44 121.3(2) . .
O7 C47 C44 118.8(2) . .
O12 C49 O11 123.2(3) . .
O12 C49 C50 119.8(3) . .
O11 C49 C50 117.0(2) . .
C49 C50 H50A 109.5 . .
C49 C50 H50B 109.5 . .
H50A C50 H50B 109.5 . .
C49 C50 H50C 109.5 . .
H50A C50 H50C 109.5 . .
H50B C50 H50C 109.5 . .
O5 Co1 O5 180.00(12) 2_665 .
O5 Co1 O1 89.45(7) 2_665 2_665
O5 Co1 O1 90.55(7) . 2_665
O5 Co1 O1 90.55(7) 2_665 .
O5 Co1 O1 89.45(7) . .
O1 Co1 O1 180.00(9) 2_665 .
O5 Co1 O9 93.61(7) 2_665 .
O5 Co1 O9 86.39(7) . .
O1 Co1 O9 90.08(7) 2_665 .
O1 Co1 O9 89.92(7) . .
O5 Co1 O9 86.39(7) 2_665 2_665
O5 Co1 O9 93.61(7) . 2_665
O1 Co1 O9 89.92(7) 2_665 2_665
O1 Co1 O9 90.08(7) . 2_665
O9 Co1 O9 180.00(9) . 2_665
O6 Co2 O10 98.39(8) 2_665 .
O6 Co2 O1 108.44(7) 2_665 .
O10 Co2 O1 112.93(7) . .
O6 Co2 N4 100.50(8) 2_665 .
O10 Co2 N4 122.19(8) . .
O1 Co2 N4 111.67(8) . .
O6 Co2 O2 168.19(7) 2_665 .
O10 Co2 O2 86.94(7) . .
O1 Co2 O2 59.75(6) . .
N4 Co2 O2 85.32(8) . .
O3 Co3 O11 89.84(7) 2 .
O3 Co3 N5 92.16(8) 2 1_545
O11 Co3 N5 99.73(8) . 1_545
O3 Co3 N6 87.45(8) 2 .
O11 Co3 N6 172.18(7) . .
N5 Co3 N6 87.71(9) 1_545 .
O3 Co3 O8 157.03(7) 2 1_446
O11 Co3 O8 94.52(7) . 1_446
N5 Co3 O8 109.24(8) 1_545 1_446
N6 Co3 O8 85.22(8) . 1_446
O3 Co3 O7 98.81(7) 2 1_446
O11 Co3 O7 80.15(7) . 1_446
N5 Co3 O7 169.02(8) 1_545 1_446
N6 Co3 O7 93.02(7) . 1_446
O8 Co3 O7 59.97(6) 1_446 1_446
O4 Co4 O4 180.00(5) 1_446 2
O4 Co4 O11 93.37(7) 1_446 2_446
O4 Co4 O11 86.63(7) 2 2_446
O4 Co4 O11 86.63(7) 1_446 .
O4 Co4 O11 93.37(7) 2 .
O11 Co4 O11 180.0 2_446 .
O4 Co4 O7 90.49(7) 1_446 1_446
O4 Co4 O7 89.51(7) 2 1_446
O11 Co4 O7 98.12(7) 2_446 1_446
O11 Co4 O7 81.88(7) . 1_446
O4 Co4 O7 89.51(7) 1_446 2
O4 Co4 O7 90.49(7) 2 2
O11 Co4 O7 81.88(7) 2_446 2
O11 Co4 O7 98.12(7) . 2
O7 Co4 O7 180.00(8) 1_446 2
C15 N3 C12 107.8(2) . .
C15 N3 C14 125.7(2) . .
C12 N3 C14 126.5(2) . .
C15 N4 C16 105.7(2) . .
C15 N4 Co2 124.21(18) . .
C16 N4 Co2 130.04(17) . .
C25 N5 C26 116.8(2) . .
C25 N5 Co3 120.07(18) . 1_565
C26 N5 Co3 123.08(19) . 1_565
C1 N6 C5 116.4(2) . .
C1 N6 Co3 123.8(2) . .
C5 N6 Co3 119.69(17) . .
C28 O1 Co2 96.81(14) . .
C28 O1 Co1 131.26(16) . .
Co2 O1 Co1 101.33(8) . .
C28 O2 Co2 84.68(15) . .
C35 O3 Co3 125.13(16) . 2
C35 O4 Co4 130.64(16) . 1_664
C40 O5 Co1 133.62(16) . .
C40 O6 Co2 124.67(16) . 2_665
C47 O7 Co4 122.11(16) . 1_664
C47 O7 Co3 88.34(14) . 1_664
Co4 O7 Co3 91.08(7) 1_664 1_664
C47 O8 Co3 91.49(16) . 1_664
C36 O9 Co1 147.45(19) . .
C36 O10 Co2 113.75(16) . .
C49 O11 Co3 121.10(17) . .
C49 O11 Co4 126.23(16) . .
Co3 O11 Co4 96.26(8) . .

loop_
_geom_bond_atom_site_label_1
_geom_bond_atom_site_label_2
_geom_bond_distance
_geom_bond_site_symmetry_2
C1 N6 1.341(3) .
C1 C2 1.383(4) .
C1 H1 0.9300 .
C2 C3 1.396(4) .
C2 H2 0.9300 .
C3 C4 1.396(4) .
C3 C6 1.477(4) .
C4 C5 1.376(4) .
C4 H4 0.9300 .
C5 N6 1.343(3) .
C5 H5 0.9300 .
C6 C7 1.397(4) .
C6 C11 1.397(4) .
C7 C8 1.382(4) .
C7 H7 0.9300 .
C8 C9 1.388(4) .
C8 H8 0.9300 .
C9 C10 1.397(4) .
C9 C12 1.473(4) .
C10 C11 1.386(4) .
C10 H10 0.9300 .
C11 H11 0.9300 .
C12 C16 1.376(4) .
C12 N3 1.387(3) .
C13 C14 1.494(5) .
C13 H13A 0.9600 .
C13 H13B 0.9600 .
C13 H13C 0.9600 .
C14 N3 1.472(3) .
C14 H14A 0.9700 .
C14 H14B 0.9700 .
C15 N4 1.323(3) .
C15 N3 1.337(4) .
C15 H15 0.9300 .
C16 N4 1.381(3) .
C16 C17 1.481(3) .
C17 C22 1.392(4) .
C17 C18 1.396(4) .
C18 C19 1.382(4) .
C18 H18 0.9300 .
C19 C20 1.383(4) .
C19 H19 0.9300 .
C20 C21 1.395(4) .
C20 C23 1.485(4) .
C21 C22 1.392(4) .
C21 H21 0.9300 .
C22 H22 0.9300 .
C23 C24 1.394(4) .
C23 C27 1.394(4) .
C24 C25 1.384(4) .
C24 H24 0.9300 .
C25 N5 1.340(4) .
C25 H25 0.9300 .
C26 N5 1.342(3) .
C26 C27 1.379(4) .
C26 H26 0.9300 .
C27 H27 0.9300 .
C28 O2 1.242(3) .
C28 O1 1.309(3) .
C28 C29 1.476(4) .
C29 C34 1.394(4) .
C29 C30 1.400(4) .
C30 C31 1.380(4) .
C30 H30 0.9300 .
C31 C32 1.399(4) .
C31 H31 0.9300 .
C32 C33 1.390(4) .
C32 C35 1.506(4) .
C33 C34 1.377(4) .
C33 H33 0.9300 .
C34 H34 0.9300 .
C35 O4 1.257(3) .
C35 O3 1.263(3) .
C36 O9 1.258(3) .
C36 O10 1.272(3) .
C36 C37 1.504(4) .
C37 C39 1.383(4) .
C37 C38 1.398(4) .
C38 C39 1.388(4) 2_765
C38 H38 0.9300 .
C39 C38 1.388(4) 2_765
C39 H39 0.9300 .
C40 O5 1.263(3) .
C40 O6 1.268(3) .
C40 C41 1.500(4) .
C41 C42 1.389(4) .
C41 C46 1.395(4) .
C42 C43 1.384(4) .
C42 H42 0.9300 .
C43 C44 1.381(4) .
C43 H43 0.9300 .
C44 C45 1.394(4) .
C44 C47 1.502(4) .
C45 C46 1.378(4) .
C45 H45 0.9300 .
C46 H46 0.9300 .
C47 O8 1.247(3) .
C47 O7 1.287(3) .
C49 O12 1.226(3) .
C49 O11 1.307(3) .
C49 C50 1.508(4) .
C50 H50A 0.9600 .
C50 H50B 0.9600 .
C50 H50C 0.9600 .
Co1 O5 2.0297(17) 2_665
Co1 O5 2.0297(17) .
Co1 O1 2.1537(18) 2_665
Co1 O1 2.1537(18) .
Co1 O9 2.1808(18) .
Co1 O9 2.1808(18) 2_665
Co2 O6 1.9702(18) 2_665
Co2 O10 1.9751(19) .
Co2 O1 2.0345(17) .
Co2 N4 2.041(2) .
Co2 O2 2.3407(18) .
Co3 O3 2.0534(18) 2
Co3 O11 2.0725(18) .
Co3 N5 2.106(2) 1_545
Co3 N6 2.156(2) .
Co3 O8 2.1714(19) 1_446
Co3 O7 2.2181(17) 1_446
Co4 O4 2.0422(17) 1_446
Co4 O4 2.0422(17) 2
Co4 O11 2.0924(16) 2_446
Co4 O11 2.0924(16) .
Co4 O7 2.1264(18) 1_446
Co4 O7 2.1264(18) 2
N5 Co3 2.106(2) 1_565
O3 Co3 2.0534(18) 2
O4 Co4 2.0422(17) 1_664
O6 Co2 1.9702(18) 2_665
O7 Co4 2.1264(18) 1_664
O7 Co3 2.2181(17) 1_664
O8 Co3 2.1714(19) 1_664

loop_
_geom_torsion_atom_site_label_1
_geom_torsion_atom_site_label_2
_geom_torsion_atom_site_label_3
_geom_torsion_atom_site_label_4
_geom_torsion
_geom_torsion_site_symmetry_1
_geom_torsion_site_symmetry_4
N6 C1 C2 C3 1.0(5) . .
C1 C2 C3 C4 -3.3(4) . .
C1 C2 C3 C6 175.4(3) . .
C2 C3 C4 C5 3.0(4) . .
C6 C3 C4 C5 -175.6(3) . .
C3 C4 C5 N6 -0.6(4) . .
C4 C3 C6 C7 151.8(3) . .
C2 C3 C6 C7 -26.9(4) . .
C4 C3 C6 C11 -27.3(4) . .
C2 C3 C6 C11 154.1(3) . .
C11 C6 C7 C8 -1.3(4) . .
C3 C6 C7 C8 179.6(3) . .
C6 C7 C8 C9 0.4(4) . .
C7 C8 C9 C10 1.4(4) . .
C7 C8 C9 C12 -175.2(3) . .
C8 C9 C10 C11 -2.1(4) . .
C12 C9 C10 C11 174.3(2) . .
C9 C10 C11 C6 1.2(4) . .
C7 C6 C11 C10 0.6(4) . .
C3 C6 C11 C10 179.7(2) . .
C8 C9 C12 C16 80.3(4) . .
C10 C9 C12 C16 -96.1(4) . .
C8 C9 C12 N3 -92.8(3) . .
C10 C9 C12 N3 90.8(4) . .
N3 C12 C16 N4 1.1(3) . .
C9 C12 C16 N4 -173.1(3) . .
N3 C12 C16 C17 -177.7(3) . .
C9 C12 C16 C17 8.2(5) . .
C12 C16 C17 C22 43.6(4) . .
N4 C16 C17 C22 -135.0(3) . .
C12 C16 C17 C18 -138.2(3) . .
N4 C16 C17 C18 43.2(4) . .
C22 C17 C18 C19 1.6(4) . .
C16 C17 C18 C19 -176.6(3) . .
C17 C18 C19 C20 -1.1(5) . .
C18 C19 C20 C21 -0.8(5) . .
C18 C19 C20 C23 177.2(3) . .
C19 C20 C21 C22 2.1(5) . .
C23 C20 C21 C22 -175.9(3) . .
C18 C17 C22 C21 -0.3(5) . .
C16 C17 C22 C21 177.9(3) . .
C20 C21 C22 C17 -1.5(5) . .
C19 C20 C23 C24 26.9(5) . .
C21 C20 C23 C24 -155.1(3) . .
C19 C20 C23 C27 -151.4(3) . .
C21 C20 C23 C27 26.6(4) . .
C27 C23 C24 C25 -0.4(5) . .
C20 C23 C24 C25 -178.8(3) . .
C23 C24 C25 N5 -0.7(5) . .
N5 C26 C27 C23 -0.7(5) . .
C24 C23 C27 C26 1.1(4) . .
C20 C23 C27 C26 179.5(3) . .
O2 C28 C29 C34 169.6(3) . .
O1 C28 C29 C34 -8.9(4) . .
O2 C28 C29 C30 -12.0(4) . .
O1 C28 C29 C30 169.5(2) . .
C34 C29 C30 C31 2.8(4) . .
C28 C29 C30 C31 -175.7(2) . .
C29 C30 C31 C32 -1.7(4) . .
C30 C31 C32 C33 -0.9(4) . .
C30 C31 C32 C35 175.5(2) . .
C31 C32 C33 C34 2.5(4) . .
C35 C32 C33 C34 -173.8(2) . .
C32 C33 C34 C29 -1.5(4) . .
C30 C29 C34 C33 -1.1(4) . .
C28 C29 C34 C33 177.3(2) . .
C33 C32 C35 O4 157.6(3) . .
C31 C32 C35 O4 -18.7(4) . .
C33 C32 C35 O3 -22.1(4) . .
C31 C32 C35 O3 161.5(3) . .
O9 C36 C37 C39 -1.6(4) . .
O10 C36 C37 C39 178.1(2) . .
O9 C36 C37 C38 178.2(2) . .
O10 C36 C37 C38 -2.1(4) . .
C39 C37 C38 C39 0.1(5) . 2_765
C36 C37 C38 C39 -179.8(3) . 2_765
C38 C37 C39 C38 -0.1(5) . 2_765
C36 C37 C39 C38 179.8(3) . 2_765
O5 C40 C41 C42 -15.2(4) . .
O6 C40 C41 C42 164.5(2) . .
O5 C40 C41 C46 164.0(3) . .
O6 C40 C41 C46 -16.2(4) . .
C46 C41 C42 C43 -1.2(4) . .
C40 C41 C42 C43 178.0(3) . .
C41 C42 C43 C44 -1.6(4) . .
C42 C43 C44 C45 2.2(4) . .
C42 C43 C44 C47 -173.4(3) . .
C43 C44 C45 C46 -0.1(4) . .
C47 C44 C45 C46 175.6(3) . .
C44 C45 C46 C41 -2.7(4) . .
C42 C41 C46 C45 3.4(4) . .
C40 C41 C46 C45 -175.9(3) . .
C43 C44 C47 O8 -8.5(4) . .
C45 C44 C47 O8 175.9(2) . .
C43 C44 C47 O7 170.5(2) . .
C45 C44 C47 O7 -5.1(4) . .
N4 C15 N3 C12 0.6(3) . .
N4 C15 N3 C14 179.4(3) . .
C16 C12 N3 C15 -1.0(3) . .
C9 C12 N3 C15 173.6(3) . .
C16 C12 N3 C14 -179.8(3) . .
C9 C12 N3 C14 -5.2(5) . .
C13 C14 N3 C15 -88.0(4) . .
C13 C14 N3 C12 90.6(4) . .
N3 C15 N4 C16 0.1(3) . .
N3 C15 N4 Co2 179.87(19) . .
C12 C16 N4 C15 -0.7(3) . .
C17 C16 N4 C15 178.1(3) . .
C12 C16 N4 Co2 179.51(19) . .
C17 C16 N4 Co2 -1.7(4) . .
O6 Co2 N4 C15 -136.7(2) 2_665 .
O10 Co2 N4 C15 -29.7(3) . .
O1 Co2 N4 C15 108.5(2) . .
O2 Co2 N4 C15 53.7(2) . .
O6 Co2 N4 C16 43.0(2) 2_665 .
O10 Co2 N4 C16 150.0(2) . .
O1 Co2 N4 C16 -71.8(2) . .
O2 Co2 N4 C16 -126.6(2) . .
C24 C25 N5 C26 1.2(5) . .
C24 C25 N5 Co3 177.9(3) . 1_565
C27 C26 N5 C25 -0.5(4) . .
C27 C26 N5 Co3 -177.1(2) . 1_565
C2 C1 N6 C5 1.5(4) . .
C2 C1 N6 Co3 -174.5(2) . .
C4 C5 N6 C1 -1.7(4) . .
C4 C5 N6 Co3 174.5(2) . .
O3 Co3 N6 C1 18.8(2) 2 .
O11 Co3 N6 C1 -51.1(7) . .
N5 Co3 N6 C1 111.0(2) 1_545 .
O8 Co3 N6 C1 -139.5(2) 1_446 .
O7 Co3 N6 C1 -79.9(2) 1_446 .
O3 Co3 N6 C5 -157.1(2) 2 .
O11 Co3 N6 C5 133.1(5) . .
N5 Co3 N6 C5 -64.9(2) 1_545 .
O8 Co3 N6 C5 44.67(19) 1_446 .
O7 Co3 N6 C5 104.2(2) 1_446 .
O2 C28 O1 Co2 -0.9(3) . .
C29 C28 O1 Co2 177.6(2) . .
O2 C28 O1 Co1 110.7(2) . .
C29 C28 O1 Co1 -70.8(3) . .
O6 Co2 O1 C28 -179.87(14) 2_665 .
O10 Co2 O1 C28 72.18(16) . .
N4 Co2 O1 C28 -70.05(16) . .
O2 Co2 O1 C28 0.48(14) . .
O6 Co2 O1 Co1 45.59(9) 2_665 .
O10 Co2 O1 Co1 -62.35(9) . .
N4 Co2 O1 Co1 155.42(7) . .
O2 Co2 O1 Co1 -134.05(9) . .
O5 Co1 O1 C28 -165.3(2) 2_665 .
O5 Co1 O1 C28 14.7(2) . .
O1 Co1 O1 C28 84(100) 2_665 .
O9 Co1 O1 C28 -71.7(2) . .
O9 Co1 O1 C28 108.3(2) 2_665 .
O5 Co1 O1 Co2 -55.60(8) 2_665 .
O5 Co1 O1 Co2 124.40(8) . .
O1 Co1 O1 Co2 -166(100) 2_665 .
O9 Co1 O1 Co2 38.01(7) . .
O9 Co1 O1 Co2 -141.99(7) 2_665 .
O1 C28 O2 Co2 0.8(2) . .
C29 C28 O2 Co2 -177.7(2) . .
O6 Co2 O2 C28 -2.1(4) 2_665 .
O10 Co2 O2 C28 -119.38(15) . .
O1 Co2 O2 C28 -0.50(15) . .
N4 Co2 O2 C28 117.96(16) . .
O4 C35 O3 Co3 2.6(4) . 2
C32 C35 O3 Co3 -177.69(17) . 2
O3 C35 O4 Co4 16.8(4) . 1_664
C32 C35 O4 Co4 -162.92(17) . 1_664
O6 C40 O5 Co1 20.8(4) . .
C41 C40 O5 Co1 -159.47(18) . .
O5 Co1 O5 C40 71(100) 2_665 .
O1 Co1 O5 C40 -58.4(3) 2_665 .
O1 Co1 O5 C40 121.6(3) . .
O9 Co1 O5 C40 -148.5(3) . .
O9 Co1 O5 C40 31.5(3) 2_665 .
O5 C40 O6 Co2 11.6(4) . 2_665
C41 C40 O6 Co2 -168.12(18) . 2_665
O8 C47 O7 Co4 95.4(2) . 1_664
C44 C47 O7 Co4 -83.6(3) . 1_664
O8 C47 O7 Co3 5.2(2) . 1_664
C44 C47 O7 Co3 -173.9(2) . 1_664
O7 C47 O8 Co3 -5.3(2) . 1_664
C44 C47 O8 Co3 173.7(2) . 1_664
O10 C36 O9 Co1 -8.5(5) . .
C37 C36 O9 Co1 171.2(2) . .
O5 Co1 O9 C36 79.4(3) 2_665 .
O5 Co1 O9 C36 -100.6(3) . .
O1 Co1 O9 C36 168.9(3) 2_665 .
O1 Co1 O9 C36 -11.1(3) . .
O9 Co1 O9 C36 -50(93) 2_665 .
O9 C36 O10 Co2 -10.1(3) . .
C37 C36 O10 Co2 170.19(17) . .
O6 Co2 O10 C36 -65.86(18) 2_665 .
O1 Co2 O10 C36 48.32(19) . .
N4 Co2 O10 C36 -173.94(17) . .
O2 Co2 O10 C36 103.54(18) . .
O12 C49 O11 Co3 -0.2(4) . .
C50 C49 O11 Co3 -178.25(19) . .
O12 C49 O11 Co4 -127.0(2) . .
C50 C49 O11 Co4 54.9(3) . .
O3 Co3 O11 C49 146.03(19) 2 .
N5 Co3 O11 C49 53.9(2) 1_545 .
N6 Co3 O11 C49 -144.3(5) . .
O8 Co3 O11 C49 -56.55(19) 1_446 .
O7 Co3 O11 C49 -115.0(2) 1_446 .
O3 Co3 O11 Co4 -74.45(7) 2 .
N5 Co3 O11 Co4 -166.62(8) 1_545 .
N6 Co3 O11 Co4 -4.8(6) . .
O8 Co3 O11 Co4 82.96(7) 1_446 .
O7 Co3 O11 Co4 24.52(7) 1_446 .
O4 Co4 O11 C49 19.9(2) 1_446 .
O4 Co4 O11 C49 -160.1(2) 2 .
O11 Co4 O11 C49 -175(100) 2_446 .
O7 Co4 O11 C49 110.9(2) 1_446 .
O7 Co4 O11 C49 -69.1(2) 2 .
O4 Co4 O11 Co3 -116.50(8) 1_446 .
O4 Co4 O11 Co3 63.50(8) 2 .
O11 Co4 O11 Co3 48(100) 2_446 .
O7 Co4 O11 Co3 -25.52(7) 1_446 .
O7 Co4 O11 Co3 154.48(7) 2 .

loop_
_platon_squeeze_void_nr
_platon_squeeze_void_average_x
_platon_squeeze_void_average_y
_platon_squeeze_void_average_z
_platon_squeeze_void_volume
_platon_squeeze_void_count_electrons
_platon_squeeze_void_content
1 -0.050 0.500 0.553 1302 253 ' '
